data_7026903
loop_
_publ_author_name
'Safin, Damir A.'
'Babashkina, Maria G.'
'Bolte, Michael'
'Pape, Tania'
'Hahn, F. Ekkehardt'
'Verizhnikov, Maxim L.'
'Bashirov, Airat R.'
'Klein, Axel'

_publ_section_title
;
 Polynuclear and mixed-ligand mononuclear Cu(I) complexes with
 N-thiophosphorylated thioureas and 1,10-phenanthroline or PPh3.
;
_journal_issue 48
_journal_name_full 'Dalton transactions (Cambridge, England : 2003)'
_journal_page_first 11577
_journal_page_last 11586
_journal_paper_doi 10.1039/c0dt00866d
_journal_volume 39
_journal_year 2010
_chemical_formula_sum 'C80 H176 Cu8 N16 O16 P8 S16'
_chemical_formula_weight 2887.41
_chemical_name_systematic
;
?
;
_space_group_IT_number 2
_symmetry_cell_setting triclinic
_symmetry_space_group_name_Hall '-P 1'
_symmetry_space_group_name_H-M 'P -1'
_atom_sites_solution_hydrogens geom
_atom_sites_solution_primary direct
_atom_sites_solution_secondary difmap
_audit_creation_method SHELXL-97
_cell_angle_alpha 78.498(3)
_cell_angle_beta 77.747(3)
_cell_angle_gamma 79.888(3)
_cell_formula_units_Z 2
_cell_length_a 16.742(2)
_cell_length_b 18.063(2)
_cell_length_c 23.031(3)
_cell_measurement_reflns_used 900
_cell_measurement_temperature 153(2)
_cell_measurement_theta_max 22.5
_cell_measurement_theta_min 1
_cell_volume 6604.6(14)
_computing_cell_refinement 'SAINT (Bruker AXS, 2000)'
_computing_data_collection 'SMART (Bruker AXS, 2000)'
_computing_data_reduction 'SAINT,SADABS (Bruker AXS, 2000)'
_computing_molecular_graphics
;
ORTEP3,L.J. Farrugia, J. Appl. Cryst. (1997) 30, 565
;
_computing_structure_refinement 'SHELXL-97 (Sheldrick, 1997)'
_computing_structure_solution 'SHELXS-97 (Sheldrick, 1990)'
_diffrn_ambient_temperature 153(2)
_diffrn_detector_area_resol_mean 80
_diffrn_measured_fraction_theta_full 0.998
_diffrn_measured_fraction_theta_max 0.998
_diffrn_measurement_device_type 'CCD area detector'
_diffrn_measurement_method 'Omega and Phi scans'
_diffrn_radiation_monochromator graphite
_diffrn_radiation_source 'rotating anode'
_diffrn_radiation_type MoK\a
_diffrn_radiation_wavelength 0.71073
_diffrn_reflns_av_R_equivalents 0.0520
_diffrn_reflns_av_sigmaI/netI 0.0823
_diffrn_reflns_limit_h_max 21
_diffrn_reflns_limit_h_min -21
_diffrn_reflns_limit_k_max 23
_diffrn_reflns_limit_k_min -23
_diffrn_reflns_limit_l_max 29
_diffrn_reflns_limit_l_min -29
_diffrn_reflns_number 65444
_diffrn_reflns_theta_full 27.50
_diffrn_reflns_theta_max 27.50
_diffrn_reflns_theta_min 1.16
_exptl_absorpt_coefficient_mu 1.668
_exptl_absorpt_correction_T_max 0.9363
_exptl_absorpt_correction_T_min 0.8509
_exptl_absorpt_correction_type multi-scan
_exptl_absorpt_process_details
;
Corrections were done with the SADABS program, utilizing the none merged
raw data obtained from the integration process. Integration and final cell
refinement were done with SAINT.

SADABS reports ratio of Tmin/Tmax = 0.870621

;
_exptl_crystal_colour colourless
_exptl_crystal_density_diffrn 1.452
_exptl_crystal_density_method 'not measured'
_exptl_crystal_description 'transparent plates'
_exptl_crystal_F_000 3008
_exptl_crystal_size_max 0.10
_exptl_crystal_size_mid 0.09
_exptl_crystal_size_min 0.04
_refine_diff_density_max 1.732
_refine_diff_density_min -1.101
_refine_diff_density_rms 0.106
_refine_ls_extinction_method none
_refine_ls_goodness_of_fit_ref 1.025
_refine_ls_hydrogen_treatment noref
_refine_ls_matrix_type full
_refine_ls_number_parameters 1297
_refine_ls_number_reflns 30295
_refine_ls_number_restraints 3
_refine_ls_restrained_S_all 1.026
_refine_ls_R_factor_all 0.0870
_refine_ls_R_factor_gt 0.0539
_refine_ls_shift/su_max 0.003
_refine_ls_shift/su_mean 0.000
_refine_ls_structure_factor_coef Fsqd
_refine_ls_weighting_details 'calc w=1/[\s^2^(Fo^2^)+(0.0533P)^2^+1.6305P] where P=(Fo^2^+2Fc^2^)/3'
_refine_ls_weighting_scheme calc
_refine_ls_wR_factor_gt 0.1190
_refine_ls_wR_factor_ref 0.1331
_reflns_number_gt 20801
_reflns_number_total 30295
_reflns_threshold_expression >2sigma(I)
_cod_data_source_file c0dt00866d.txt
_cod_data_source_block sad
_cod_original_cell_volume 6604.7(14)
_cod_original_sg_symbol_H-M P-1
_cod_database_code 7026903

loop_
_symmetry_equiv_pos_as_xyz
'x, y, z'
'-x, -y, -z'

loop_
_atom_site_label
_atom_site_type_symbol
_atom_site_fract_x
_atom_site_fract_y
_atom_site_fract_z
_atom_site_U_iso_or_equiv
_atom_site_adp_type
_atom_site_occupancy
_atom_site_symmetry_multiplicity
_atom_site_calc_flag
_atom_site_refinement_flags
Cu1 Cu 0.72806(3) 0.27671(3) 0.37663(2) 0.02304(12) Uani 1 1 d .
Cu2 Cu 0.88414(3) 0.22631(3) 0.32788(2) 0.02210(12) Uani 1 1 d .
Cu3 Cu 0.85635(3) 0.09885(3) 0.28596(2) 0.02231(12) Uani 1 1 d .
Cu4 Cu 0.71530(3) 0.17191(3) 0.14992(2) 0.02250(12) Uani 1 1 d .
Cu5 Cu 0.87966(3) 0.15034(3) 0.16754(2) 0.02142(11) Uani 1 1 d .
Cu6 Cu 0.68661(3) 0.32519(3) 0.13301(2) 0.02139(11) Uani 1 1 d .
Cu7 Cu 0.58624(3) 0.34905(3) 0.24041(2) 0.02284(12) Uani 1 1 d .
Cu8 Cu 0.69285(3) 0.40283(3) 0.29228(2) 0.02228(12) Uani 1 1 d .
S1 S 0.77144(6) 0.14898(6) 0.36841(4) 0.0205(2) Uani 1 1 d .
S2 S 0.73167(7) 0.29740(6) 0.47115(5) 0.0255(2) Uani 1 1 d .
S3 S 0.82865(6) 0.35421(6) 0.30878(4) 0.0190(2) Uani 1 1 d .
S4 S 0.96055(7) 0.20526(6) 0.40311(5) 0.0238(2) Uani 1 1 d .
S5 S 0.76625(6) 0.08130(6) 0.22699(4) 0.0202(2) Uani 1 1 d .
S6 S 0.95178(6) -0.00878(6) 0.29925(5) 0.0235(2) Uani 1 1 d .
S7 S 0.59542(6) 0.23754(6) 0.19941(4) 0.0195(2) Uani 1 1 d .
S8 S 0.69145(7) 0.13588(6) 0.06535(5) 0.0253(2) Uani 1 1 d .
S9 S 0.94196(6) 0.19879(6) 0.23099(4) 0.0190(2) Uani 1 1 d .
S10 S 0.97039(6) 0.05815(6) 0.12280(5) 0.0237(2) Uani 1 1 d .
S11 S 0.81903(6) 0.25999(6) 0.11060(4) 0.0187(2) Uani 1 1 d .
S12 S 0.62829(6) 0.36053(6) 0.04804(5) 0.0234(2) Uani 1 1 d .
S13 S 0.60345(6) 0.30504(6) 0.33929(4) 0.0204(2) Uani 1 1 d .
S14 S 0.47504(6) 0.44327(6) 0.23559(5) 0.0258(2) Uani 1 1 d .
S15 S 0.70561(6) 0.41552(6) 0.18827(4) 0.0190(2) Uani 1 1 d .
S16 S 0.62645(6) 0.51366(6) 0.32575(5) 0.0239(2) Uani 1 1 d .
N1 N 0.7737(2) 0.1209(2) 0.49014(15) 0.0256(8) Uani 1 1 d .
N2 N 0.8518(2) 0.0359(2) 0.43310(15) 0.0263(8) Uani 1 1 d .
H2N H 0.8731 0.0250 0.3969 0.032 Uiso 1 1 calc R
N3 N 0.9260(2) 0.3807(2) 0.38284(16) 0.0254(8) Uani 1 1 d .
N4 N 0.8073(2) 0.4615(2) 0.37488(16) 0.0285(8) Uani 1 1 d .
H4N H 0.7620 0.4738 0.3595 0.034 Uiso 1 1 calc R
N5 N 0.8382(2) -0.06886(19) 0.23464(16) 0.0251(8) Uani 1 1 d .
N6 N 0.7780(2) -0.01658(19) 0.15383(16) 0.0252(8) Uani 1 1 d .
H6N H 0.7553 0.0247 0.1326 0.030 Uiso 1 1 calc R
N7 N 0.5137(2) 0.1966(2) 0.12136(16) 0.0259(8) Uani 1 1 d .
N8 N 0.4609(2) 0.30649(19) 0.15800(16) 0.0237(8) Uani 1 1 d .
H8N H 0.4647 0.3393 0.1805 0.028 Uiso 1 1 calc R
N9 N 1.0875(2) 0.1173(2) 0.18404(15) 0.0252(8) Uani 1 1 d .
N10 N 1.0705(2) 0.1337(2) 0.28097(15) 0.0281(8) Uani 1 1 d .
H10N H 1.0399 0.1534 0.3117 0.034 Uiso 1 1 calc R
N11 N 0.8067(2) 0.2995(2) -0.00920(15) 0.0234(8) Uani 1 1 d .
N12 N 0.8986(2) 0.1966(2) 0.01712(15) 0.0255(8) Uani 1 1 d .
H12N H 0.9189 0.1637 0.0459 0.031 Uiso 1 1 calc R
N13 N 0.4533(2) 0.3899(2) 0.37434(16) 0.0254(8) Uani 1 1 d .
N14 N 0.5405(2) 0.3553(2) 0.44098(15) 0.0276(8) Uani 1 1 d .
H14N H 0.5906 0.3370 0.4478 0.033 Uiso 1 1 calc R
N15 N 0.6471(2) 0.56746(19) 0.18856(15) 0.0242(8) Uani 1 1 d .
N16 N 0.6224(2) 0.51388(19) 0.11437(15) 0.0245(8) Uani 1 1 d .
H16N H 0.6263 0.4727 0.0984 0.029 Uiso 1 1 calc R
P1 P 0.71145(7) 0.19304(7) 0.50963(5) 0.0262(3) Uani 1 1 d .
P2 P 0.99529(7) 0.30794(7) 0.38054(5) 0.0235(2) Uani 1 1 d .
P3 P 0.87490(7) -0.07764(6) 0.29469(5) 0.0240(2) Uani 1 1 d .
P4 P 0.57572(7) 0.12426(6) 0.10238(5) 0.0242(2) Uani 1 1 d .
P5 P 1.06806(7) 0.10585(7) 0.12185(5) 0.0231(2) Uani 1 1 d .
P6 P 0.73555(7) 0.37088(6) -0.00589(5) 0.0226(2) Uani 1 1 d .
P7 P 0.41435(7) 0.40010(7) 0.31483(5) 0.0257(2) Uani 1 1 d .
P8 P 0.67070(7) 0.57817(6) 0.24959(5) 0.0230(2) Uani 1 1 d .
O1 O 0.61958(18) 0.18469(18) 0.50641(14) 0.0328(7) Uani 1 1 d .
O2 O 0.7064(2) 0.18412(19) 0.57969(13) 0.0375(8) Uani 1 1 d D
O3 O 1.05663(18) 0.31188(18) 0.31824(13) 0.0320(7) Uani 1 1 d .
O4 O 1.05379(18) 0.31764(18) 0.42367(14) 0.0310(7) Uani 1 1 d .
O5 O 0.80468(18) -0.07735(17) 0.35265(13) 0.0305(7) Uani 1 1 d .
O6 O 0.91815(19) -0.16336(16) 0.30424(14) 0.0308(7) Uani 1 1 d .
O7 O 0.57630(18) 0.05407(17) 0.15547(14) 0.0301(7) Uani 1 1 d .
O8 O 0.53191(18) 0.09533(17) 0.05808(14) 0.0313(7) Uani 1 1 d .
O9 O 1.06575(18) 0.18188(17) 0.07416(13) 0.0278(7) Uani 1 1 d .
O10 O 1.14944(18) 0.05701(18) 0.09312(13) 0.0332(8) Uani 1 1 d .
O11 O 0.76832(17) 0.44150(16) 0.00759(13) 0.0258(7) Uani 1 1 d .
O12 O 0.72253(19) 0.39766(17) -0.07346(13) 0.0319(7) Uani 1 1 d .
O13 O 0.32849(17) 0.45223(18) 0.32970(14) 0.0330(7) Uani 1 1 d .
O14 O 0.38774(18) 0.32258(18) 0.30848(14) 0.0328(7) Uani 1 1 d .
O15 O 0.64128(19) 0.66544(16) 0.25383(14) 0.0303(7) Uani 1 1 d .
O16 O 0.76668(17) 0.57417(18) 0.24443(13) 0.0301(7) Uani 1 1 d .
C1 C 0.8011(2) 0.1010(2) 0.43701(18) 0.0222(9) Uani 1 1 d .
C2 C 0.8744(3) -0.0189(3) 0.4851(2) 0.0329(11) Uani 1 1 d .
H2 H 0.8773 0.0095 0.5175 0.040 Uiso 1 1 calc R
C3 C 0.9592(3) -0.0625(3) 0.4653(2) 0.0458(14) Uani 1 1 d .
H3A H 0.9564 -0.0916 0.4343 0.069 Uiso 1 1 calc .
H3B H 0.9768 -0.0976 0.5000 0.069 Uiso 1 1 calc .
H3C H 0.9990 -0.0264 0.4488 0.069 Uiso 1 1 calc .
C4 C 0.8089(4) -0.0720(3) 0.5090(2) 0.0515(15) Uani 1 1 d .
H4A H 0.7559 -0.0421 0.5228 0.077 Uiso 1 1 calc .
H4B H 0.8253 -0.1100 0.5426 0.077 Uiso 1 1 calc .
H4C H 0.8035 -0.0978 0.4767 0.077 Uiso 1 1 calc .
C5 C 0.5946(3) 0.1110(3) 0.5064(2) 0.0392(12) Uani 1 1 d .
H5 H 0.6414 0.0793 0.4838 0.047 Uiso 1 1 calc R
C6 C 0.5232(4) 0.1280(3) 0.4734(3) 0.0562(16) Uani 1 1 d .
H6A H 0.4754 0.1547 0.4973 0.084 Uiso 1 1 calc .
H6B H 0.5092 0.0801 0.4670 0.084 Uiso 1 1 calc .
H6C H 0.5385 0.1603 0.4343 0.084 Uiso 1 1 calc .
C7 C 0.5743(4) 0.0704(4) 0.5711(3) 0.0667(19) Uani 1 1 d .
H7A H 0.6240 0.0595 0.5891 0.100 Uiso 1 1 calc .
H7B H 0.5540 0.0225 0.5716 0.100 Uiso 1 1 calc .
H7C H 0.5316 0.1032 0.5943 0.100 Uiso 1 1 calc .
C8 C 0.7752(3) 0.1642(6) 0.6117(2) 0.198(7) Uani 1 1 d D
H8 H 0.7939 0.1086 0.6113 0.238 Uiso 1 1 calc R
C9 C 0.8515(5) 0.2026(6) 0.5880(3) 0.109(3) Uani 1 1 d D
H9A H 0.8619 0.2117 0.5439 0.163 Uiso 1 1 calc .
H9B H 0.8988 0.1698 0.6025 0.163 Uiso 1 1 calc .
H9C H 0.8432 0.2515 0.6024 0.163 Uiso 1 1 calc .
C10 C 0.7361(5) 0.1705(9) 0.6763(3) 0.186(7) Uani 1 1 d D
H10A H 0.7629 0.1293 0.7034 0.279 Uiso 1 1 calc .
H10B H 0.6772 0.1664 0.6827 0.279 Uiso 1 1 calc .
H10C H 0.7429 0.2199 0.6847 0.279 Uiso 1 1 calc .
C11 C 0.8577(2) 0.4001(2) 0.36070(18) 0.0216(9) Uani 1 1 d .
C12 C 0.8211(3) 0.5108(3) 0.4144(2) 0.0377(12) Uani 1 1 d .
H12 H 0.8754 0.4918 0.4274 0.045 Uiso 1 1 calc R
C13 C 0.8219(7) 0.5892(5) 0.3813(3) 0.142(5) Uani 1 1 d .
H13A H 0.8753 0.5934 0.3543 0.213 Uiso 1 1 calc .
H13B H 0.8131 0.6246 0.4100 0.213 Uiso 1 1 calc .
H13C H 0.7777 0.6020 0.3575 0.213 Uiso 1 1 calc .
C14 C 0.7545(6) 0.5092(5) 0.4678(3) 0.109(3) Uani 1 1 d .
H14A H 0.7016 0.5303 0.4552 0.164 Uiso 1 1 calc .
H14B H 0.7653 0.5399 0.4952 0.164 Uiso 1 1 calc .
H14C H 0.7524 0.4565 0.4885 0.164 Uiso 1 1 calc .
C15 C 1.0252(4) 0.3186(5) 0.4866(3) 0.079(2) Uani 1 1 d .
H15 H 0.9727 0.2957 0.5004 0.095 Uiso 1 1 calc R
C16 C 1.0114(11) 0.3968(8) 0.4968(6) 0.332(14) Uani 1 1 d .
H16A H 1.0639 0.4121 0.4989 0.498 Uiso 1 1 calc .
H16B H 0.9727 0.4009 0.5348 0.498 Uiso 1 1 calc .
H16C H 0.9882 0.4302 0.4636 0.498 Uiso 1 1 calc .
C17 C 1.0871(6) 0.2762(4) 0.5198(3) 0.087(3) Uani 1 1 d .
H17A H 1.0951 0.2225 0.5152 0.131 Uiso 1 1 calc .
H17B H 1.0692 0.2802 0.5626 0.131 Uiso 1 1 calc .
H17C H 1.1392 0.2970 0.5044 0.131 Uiso 1 1 calc .
C18 C 1.0677(3) 0.3820(3) 0.2750(2) 0.0415(13) Uani 1 1 d .
H18 H 1.0168 0.4201 0.2804 0.050 Uiso 1 1 calc R
C19 C 1.1395(7) 0.4129(6) 0.2858(4) 0.153(5) Uani 1 1 d .
H19A H 1.1249 0.4309 0.3246 0.230 Uiso 1 1 calc .
H19B H 1.1535 0.4554 0.2535 0.230 Uiso 1 1 calc .
H19C H 1.1870 0.3725 0.2865 0.230 Uiso 1 1 calc .
C20 C 1.0831(4) 0.3610(4) 0.2144(2) 0.0560(16) Uani 1 1 d .
H20A H 1.1324 0.3228 0.2099 0.084 Uiso 1 1 calc .
H20B H 1.0917 0.4065 0.1837 0.084 Uiso 1 1 calc .
H20C H 1.0355 0.3399 0.2093 0.084 Uiso 1 1 calc .
C21 C 0.7991(2) -0.0095(2) 0.20466(19) 0.0233(9) Uani 1 1 d .
C22 C 0.7897(3) -0.0886(3) 0.1306(2) 0.0383(12) Uani 1 1 d .
H22 H 0.8445 -0.1174 0.1377 0.046 Uiso 1 1 calc R
C23 C 0.7922(4) -0.0695(3) 0.0627(3) 0.0626(18) Uani 1 1 d .
H23A H 0.7383 -0.0431 0.0548 0.094 Uiso 1 1 calc .
H23B H 0.8053 -0.1167 0.0456 0.094 Uiso 1 1 calc .
H23C H 0.8346 -0.0365 0.0441 0.094 Uiso 1 1 calc .
C24 C 0.7243(4) -0.1365(3) 0.1637(3) 0.0668(19) Uani 1 1 d .
H24A H 0.7281 -0.1491 0.2065 0.100 Uiso 1 1 calc .
H24B H 0.7322 -0.1837 0.1470 0.100 Uiso 1 1 calc .
H24C H 0.6698 -0.1081 0.1592 0.100 Uiso 1 1 calc .
C25 C 0.7219(3) -0.0961(3) 0.3558(2) 0.0398(12) Uani 1 1 d .
H25 H 0.7100 -0.0894 0.3142 0.048 Uiso 1 1 calc R
C26 C 0.6634(3) -0.0404(4) 0.3899(3) 0.0582(16) Uani 1 1 d .
H26A H 0.6718 -0.0500 0.4317 0.087 Uiso 1 1 calc .
H26B H 0.6065 -0.0462 0.3892 0.087 Uiso 1 1 calc .
H26C H 0.6735 0.0116 0.3711 0.087 Uiso 1 1 calc .
C27 C 0.7204(4) -0.1776(4) 0.3854(3) 0.077(2) Uani 1 1 d .
H27A H 0.7630 -0.2103 0.3621 0.116 Uiso 1 1 calc .
H27B H 0.6661 -0.1920 0.3870 0.116 Uiso 1 1 calc .
H27C H 0.7312 -0.1840 0.4264 0.116 Uiso 1 1 calc .
C28 C 0.9724(3) -0.1980(3) 0.2555(2) 0.0399(12) Uani 1 1 d .
H28 H 0.9490 -0.1775 0.2181 0.048 Uiso 1 1 calc R
C29 C 1.0522(6) -0.1799(8) 0.2442(9) 0.281(11) Uani 1 1 d .
H29A H 1.0800 -0.2055 0.2777 0.422 Uiso 1 1 calc .
H29B H 1.0501 -0.1246 0.2401 0.422 Uiso 1 1 calc .
H29C H 1.0828 -0.1968 0.2068 0.422 Uiso 1 1 calc .
C30 C 0.9697(8) -0.2780(5) 0.2684(5) 0.186(7) Uani 1 1 d .
H30A H 0.9856 -0.2989 0.2308 0.280 Uiso 1 1 calc .
H30B H 0.9136 -0.2877 0.2877 0.280 Uiso 1 1 calc .
H30C H 1.0081 -0.3026 0.2956 0.280 Uiso 1 1 calc .
C31 C 0.5190(2) 0.2464(2) 0.15431(18) 0.0201(8) Uani 1 1 d .
C32 C 0.3906(3) 0.3210(3) 0.1264(2) 0.0301(10) Uani 1 1 d .
H32 H 0.4110 0.3104 0.0844 0.036 Uiso 1 1 calc R
C33 C 0.3272(3) 0.2692(3) 0.1581(3) 0.0516(15) Uani 1 1 d .
H33A H 0.3520 0.2159 0.1578 0.077 Uiso 1 1 calc .
H33B H 0.2801 0.2804 0.1371 0.077 Uiso 1 1 calc .
H33C H 0.3083 0.2777 0.1998 0.077 Uiso 1 1 calc .
C34 C 0.3551(3) 0.4048(3) 0.1235(3) 0.0510(15) Uani 1 1 d .
H34A H 0.3371 0.4163 0.1645 0.076 Uiso 1 1 calc .
H34B H 0.3078 0.4158 0.1028 0.076 Uiso 1 1 calc .
H34C H 0.3975 0.4364 0.1014 0.076 Uiso 1 1 calc .
C35 C 0.5074(3) 0.0433(3) 0.2056(2) 0.0434(13) Uani 1 1 d .
H35 H 0.4722 0.0934 0.2099 0.052 Uiso 1 1 calc R
C36 C 0.5437(4) 0.0128(4) 0.2612(3) 0.0683(19) Uani 1 1 d .
H36A H 0.5822 -0.0338 0.2553 0.102 Uiso 1 1 calc .
H36B H 0.4995 0.0012 0.2956 0.102 Uiso 1 1 calc .
H36C H 0.5733 0.0510 0.2689 0.102 Uiso 1 1 calc .
C37 C 0.4580(5) -0.0101(6) 0.1919(4) 0.111(3) Uani 1 1 d .
H37A H 0.4349 0.0131 0.1557 0.167 Uiso 1 1 calc .
H37B H 0.4130 -0.0206 0.2260 0.167 Uiso 1 1 calc .
H37C H 0.4936 -0.0579 0.1850 0.167 Uiso 1 1 calc .
C38 C 0.5018(3) 0.1476(3) 0.0078(2) 0.0377(12) Uani 1 1 d .
H38 H 0.5054 0.2015 0.0104 0.045 Uiso 1 1 calc R
C39 C 0.4178(5) 0.1380(5) 0.0096(4) 0.119(4) Uani 1 1 d .
H39A H 0.4156 0.0855 0.0054 0.178 Uiso 1 1 calc .
H39B H 0.3964 0.1735 -0.0234 0.178 Uiso 1 1 calc .
H39C H 0.3840 0.1484 0.0482 0.178 Uiso 1 1 calc .
C40 C 0.5543(6) 0.1260(8) -0.0471(4) 0.174(6) Uani 1 1 d .
H40A H 0.5280 0.0913 -0.0624 0.260 Uiso 1 1 calc .
H40B H 0.6080 0.1003 -0.0382 0.260 Uiso 1 1 calc .
H40C H 0.5620 0.1717 -0.0775 0.260 Uiso 1 1 calc .
C41 C 1.0408(2) 0.1449(2) 0.23014(19) 0.0224(9) Uani 1 1 d .
C42 C 1.1513(3) 0.0905(3) 0.2885(2) 0.0380(12) Uani 1 1 d .
H42 H 1.1655 0.0526 0.2603 0.046 Uiso 1 1 calc R
C43 C 1.1448(4) 0.0475(5) 0.3510(3) 0.109(3) Uani 1 1 d .
H43A H 1.1957 0.0122 0.3548 0.163 Uiso 1 1 calc .
H43B H 1.0979 0.0187 0.3603 0.163 Uiso 1 1 calc .
H43C H 1.1364 0.0834 0.3793 0.163 Uiso 1 1 calc .
C44 C 1.2140(5) 0.1405(5) 0.2722(6) 0.159(5) Uani 1 1 d .
H44A H 1.2121 0.1697 0.2317 0.238 Uiso 1 1 calc .
H44B H 1.2684 0.1101 0.2728 0.238 Uiso 1 1 calc .
H44C H 1.2038 0.1757 0.3011 0.238 Uiso 1 1 calc .
C45 C 1.1039(3) 0.2476(3) 0.0774(2) 0.0353(11) Uani 1 1 d .
H45 H 1.1149 0.2433 0.1191 0.042 Uiso 1 1 calc R
C46 C 1.1844(3) 0.2468(4) 0.0332(3) 0.0597(17) Uani 1 1 d .
H46A H 1.2198 0.1984 0.0427 0.090 Uiso 1 1 calc .
H46B H 1.2121 0.2892 0.0359 0.090 Uiso 1 1 calc .
H46C H 1.1736 0.2523 -0.0078 0.090 Uiso 1 1 calc .
C47 C 1.0426(3) 0.3171(3) 0.0644(3) 0.0529(15) Uani 1 1 d .
H47A H 1.0336 0.3227 0.0230 0.079 Uiso 1 1 calc .
H47B H 1.0639 0.3623 0.0692 0.079 Uiso 1 1 calc .
H47C H 0.9903 0.3117 0.0925 0.079 Uiso 1 1 calc .
C48 C 1.1906(3) -0.0078(3) 0.1293(2) 0.0402(12) Uani 1 1 d .
H48 H 1.1541 -0.0199 0.1693 0.048 Uiso 1 1 calc R
C49 C 1.2009(6) -0.0725(5) 0.0958(5) 0.129(4) Uani 1 1 d .
H49A H 1.2503 -0.0701 0.0642 0.194 Uiso 1 1 calc .
H49B H 1.1524 -0.0690 0.0774 0.194 Uiso 1 1 calc .
H49C H 1.2068 -0.1208 0.1238 0.194 Uiso 1 1 calc .
C50 C 1.2677(5) 0.0075(5) 0.1382(4) 0.097(3) Uani 1 1 d .
H50A H 1.3049 0.0162 0.0992 0.146 Uiso 1 1 calc .
H50B H 1.2925 -0.0362 0.1644 0.146 Uiso 1 1 calc .
H50C H 1.2585 0.0530 0.1571 0.146 Uiso 1 1 calc .
C51 C 0.8400(2) 0.2527(2) 0.03309(17) 0.0206(9) Uani 1 1 d .
C52 C 0.9314(3) 0.1864(3) -0.04523(19) 0.0314(11) Uani 1 1 d .
H52 H 0.8845 0.1942 -0.0674 0.038 Uiso 1 1 calc R
C53 C 0.9744(4) 0.1047(3) -0.0441(2) 0.0584(17) Uani 1 1 d .
H53A H 1.0183 0.0957 -0.0203 0.088 Uiso 1 1 calc .
H53B H 0.9983 0.0965 -0.0854 0.088 Uiso 1 1 calc .
H53C H 0.9342 0.0694 -0.0259 0.088 Uiso 1 1 calc .
C54 C 0.9898(3) 0.2424(4) -0.0762(2) 0.0515(15) Uani 1 1 d .
H54A H 0.9606 0.2944 -0.0764 0.077 Uiso 1 1 calc .
H54B H 1.0110 0.2340 -0.1178 0.077 Uiso 1 1 calc .
H54C H 1.0358 0.2353 -0.0546 0.077 Uiso 1 1 calc .
C55 C 0.8556(3) 0.4498(3) -0.0038(2) 0.0294(10) Uani 1 1 d .
H55 H 0.8892 0.3983 0.0021 0.035 Uiso 1 1 calc R
C56 C 0.8658(3) 0.4941(3) 0.0415(2) 0.0449(13) Uani 1 1 d .
H56A H 0.8304 0.5435 0.0372 0.067 Uiso 1 1 calc .
H56B H 0.9236 0.5024 0.0350 0.067 Uiso 1 1 calc .
H56C H 0.8503 0.4656 0.0821 0.067 Uiso 1 1 calc .
C57 C 0.8791(4) 0.4891(4) -0.0681(2) 0.0544(16) Uani 1 1 d .
H57A H 0.8727 0.4565 -0.0957 0.082 Uiso 1 1 calc .
H57B H 0.9366 0.4983 -0.0757 0.082 Uiso 1 1 calc .
H57C H 0.8431 0.5378 -0.0747 0.082 Uiso 1 1 calc .
C58 C 0.7336(3) 0.3463(3) -0.1166(2) 0.0465(14) Uani 1 1 d .
H58 H 0.7803 0.3047 -0.1096 0.056 Uiso 1 1 calc R
C59 C 0.6636(8) 0.3153(11) -0.1137(6) 0.284(12) Uani 1 1 d .
H59A H 0.6310 0.3471 -0.1426 0.426 Uiso 1 1 calc .
H59B H 0.6308 0.3128 -0.0729 0.426 Uiso 1 1 calc .
H59C H 0.6789 0.2637 -0.1236 0.426 Uiso 1 1 calc .
C60 C 0.7533(11) 0.3907(8) -0.1743(4) 0.251(10) Uani 1 1 d .
H60A H 0.7044 0.4032 -0.1933 0.377 Uiso 1 1 calc .
H60B H 0.7978 0.3618 -0.1993 0.377 Uiso 1 1 calc .
H60C H 0.7712 0.4380 -0.1703 0.377 Uiso 1 1 calc .
C61 C 0.5251(2) 0.3560(2) 0.38698(19) 0.0223(9) Uani 1 1 d .
C62 C 0.4790(3) 0.3835(3) 0.4905(2) 0.0329(11) Uani 1 1 d .
H62 H 0.4449 0.4310 0.4740 0.039 Uiso 1 1 calc R
C63 C 0.5260(3) 0.4017(3) 0.5347(2) 0.0429(13) Uani 1 1 d .
H63A H 0.5579 0.3548 0.5521 0.064 Uiso 1 1 calc .
H63B H 0.4867 0.4236 0.5670 0.064 Uiso 1 1 calc .
H63C H 0.5634 0.4385 0.5135 0.064 Uiso 1 1 calc .
C64 C 0.4236(3) 0.3237(3) 0.5206(2) 0.0536(15) Uani 1 1 d .
H64A H 0.3940 0.3136 0.4912 0.080 Uiso 1 1 calc .
H64B H 0.3837 0.3423 0.5541 0.080 Uiso 1 1 calc .
H64C H 0.4570 0.2766 0.5359 0.080 Uiso 1 1 calc .
C65 C 0.3160(3) 0.5138(4) 0.3625(3) 0.0661(19) Uani 1 1 d .
H65 H 0.3277 0.4922 0.4038 0.079 Uiso 1 1 calc R
C66 C 0.3649(4) 0.5745(4) 0.3375(4) 0.072(2) Uani 1 1 d .
H66A H 0.4236 0.5536 0.3329 0.108 Uiso 1 1 calc .
H66B H 0.3527 0.6122 0.3644 0.108 Uiso 1 1 calc .
H66C H 0.3519 0.5989 0.2980 0.108 Uiso 1 1 calc .
C67 C 0.2234(4) 0.5427(4) 0.3685(4) 0.097(3) Uani 1 1 d .
H67A H 0.2102 0.5638 0.3285 0.146 Uiso 1 1 calc .
H67B H 0.2087 0.5825 0.3939 0.146 Uiso 1 1 calc .
H67C H 0.1921 0.5002 0.3871 0.146 Uiso 1 1 calc .
C68 C 0.3765(3) 0.2591(3) 0.3582(2) 0.0443(13) Uani 1 1 d .
H68 H 0.4141 0.2593 0.3865 0.053 Uiso 1 1 calc R
C69 C 0.4026(4) 0.1881(3) 0.3299(3) 0.0549(15) Uani 1 1 d .
H69A H 0.3686 0.1893 0.2999 0.082 Uiso 1 1 calc .
H69B H 0.3953 0.1430 0.3612 0.082 Uiso 1 1 calc .
H69C H 0.4607 0.1859 0.3104 0.082 Uiso 1 1 calc .
C70 C 0.2889(5) 0.2672(4) 0.3915(4) 0.094(3) Uani 1 1 d .
H70A H 0.2768 0.3142 0.4089 0.141 Uiso 1 1 calc .
H70B H 0.2813 0.2233 0.4238 0.141 Uiso 1 1 calc .
H70C H 0.2514 0.2696 0.3636 0.141 Uiso 1 1 calc .
C71 C 0.6531(2) 0.5070(2) 0.16392(18) 0.0189(8) Uani 1 1 d .
C72 C 0.5823(3) 0.5856(3) 0.0844(2) 0.0321(11) Uani 1 1 d .
H72 H 0.5467 0.6138 0.1160 0.039 Uiso 1 1 calc R
C73 C 0.6461(4) 0.6350(3) 0.0473(2) 0.0505(15) Uani 1 1 d .
H73A H 0.6798 0.6460 0.0737 0.076 Uiso 1 1 calc .
H73B H 0.6180 0.6829 0.0280 0.076 Uiso 1 1 calc .
H73C H 0.6816 0.6078 0.0163 0.076 Uiso 1 1 calc .
C74 C 0.5275(4) 0.5677(3) 0.0456(3) 0.0532(16) Uani 1 1 d .
H74A H 0.5605 0.5350 0.0174 0.080 Uiso 1 1 calc .
H74B H 0.5036 0.6153 0.0229 0.080 Uiso 1 1 calc .
H74C H 0.4831 0.5411 0.0714 0.080 Uiso 1 1 calc .
C75 C 0.5541(3) 0.6960(3) 0.2649(3) 0.0521(15) Uani 1 1 d .
H75 H 0.5199 0.6538 0.2815 0.063 Uiso 1 1 calc R
C76 C 0.5426(5) 0.7484(4) 0.3090(3) 0.085(3) Uani 1 1 d .
H76A H 0.5626 0.7207 0.3455 0.128 Uiso 1 1 calc .
H76B H 0.4839 0.7679 0.3193 0.128 Uiso 1 1 calc .
H76C H 0.5739 0.7911 0.2912 0.128 Uiso 1 1 calc .
C77 C 0.5331(5) 0.7379(4) 0.2050(4) 0.102(3) Uani 1 1 d .
H77A H 0.5624 0.7825 0.1914 0.153 Uiso 1 1 calc .
H77B H 0.4734 0.7546 0.2098 0.153 Uiso 1 1 calc .
H77C H 0.5497 0.7037 0.1751 0.153 Uiso 1 1 calc .
C78 C 0.8254(3) 0.5752(3) 0.1880(2) 0.0333(11) Uani 1 1 d .
H78 H 0.8088 0.5426 0.1635 0.040 Uiso 1 1 calc R
C79 C 0.9073(3) 0.5388(3) 0.2043(3) 0.0549(16) Uani 1 1 d .
H79A H 0.9236 0.5690 0.2297 0.082 Uiso 1 1 calc .
H79B H 0.9490 0.5367 0.1675 0.082 Uiso 1 1 calc .
H79C H 0.9027 0.4869 0.2264 0.082 Uiso 1 1 calc .
C80 C 0.8269(4) 0.6531(4) 0.1527(3) 0.0683(19) Uani 1 1 d .
H80A H 0.7731 0.6721 0.1409 0.102 Uiso 1 1 calc .
H80B H 0.8699 0.6519 0.1165 0.102 Uiso 1 1 calc .
H80C H 0.8386 0.6869 0.1773 0.102 Uiso 1 1 calc .

loop_
_atom_site_aniso_label
_atom_site_aniso_U_11
_atom_site_aniso_U_22
_atom_site_aniso_U_33
_atom_site_aniso_U_23
_atom_site_aniso_U_13
_atom_site_aniso_U_12
Cu1 0.0251(3) 0.0239(3) 0.0192(3) -0.0033(2) -0.0043(2) -0.0012(2)
Cu2 0.0235(3) 0.0226(3) 0.0206(3) -0.0038(2) -0.0067(2) -0.0010(2)
Cu3 0.0258(3) 0.0211(3) 0.0204(3) -0.0024(2) -0.0072(2) -0.0019(2)
Cu4 0.0229(3) 0.0225(3) 0.0232(3) -0.0057(2) -0.0072(2) -0.0002(2)
Cu5 0.0226(3) 0.0218(3) 0.0197(3) -0.0034(2) -0.0060(2) -0.0002(2)
Cu6 0.0220(3) 0.0223(3) 0.0196(3) -0.0037(2) -0.0060(2) 0.0004(2)
Cu7 0.0223(3) 0.0255(3) 0.0209(3) -0.0058(2) -0.0055(2) 0.0005(2)
Cu8 0.0255(3) 0.0219(3) 0.0197(3) -0.0040(2) -0.0063(2) -0.0010(2)
S1 0.0240(5) 0.0196(5) 0.0175(5) -0.0014(4) -0.0052(4) -0.0026(4)
S2 0.0308(6) 0.0256(6) 0.0207(5) -0.0045(4) -0.0051(4) -0.0043(5)
S3 0.0214(5) 0.0189(5) 0.0174(5) -0.0032(4) -0.0058(4) -0.0017(4)
S4 0.0275(6) 0.0238(6) 0.0203(5) -0.0012(4) -0.0089(4) -0.0013(4)
S5 0.0214(5) 0.0196(5) 0.0207(5) -0.0031(4) -0.0067(4) -0.0020(4)
S6 0.0250(5) 0.0207(5) 0.0252(5) -0.0022(4) -0.0081(4) -0.0019(4)
S7 0.0191(5) 0.0206(5) 0.0195(5) -0.0043(4) -0.0057(4) -0.0009(4)
S8 0.0270(6) 0.0271(6) 0.0227(5) -0.0081(5) -0.0069(4) 0.0010(4)
S9 0.0204(5) 0.0190(5) 0.0181(5) -0.0035(4) -0.0055(4) -0.0015(4)
S10 0.0272(6) 0.0212(5) 0.0226(5) -0.0061(4) -0.0049(4) -0.0004(4)
S11 0.0184(5) 0.0206(5) 0.0161(5) -0.0025(4) -0.0043(4) 0.0004(4)
S12 0.0224(5) 0.0253(6) 0.0233(5) -0.0034(4) -0.0093(4) -0.0002(4)
S13 0.0208(5) 0.0221(5) 0.0180(5) -0.0042(4) -0.0035(4) -0.0012(4)
S14 0.0235(5) 0.0279(6) 0.0257(6) -0.0060(5) -0.0062(4) 0.0012(4)
S15 0.0220(5) 0.0183(5) 0.0170(5) -0.0027(4) -0.0058(4) -0.0011(4)
S16 0.0259(5) 0.0233(6) 0.0227(5) -0.0071(4) -0.0053(4) 0.0011(4)
N1 0.033(2) 0.025(2) 0.0180(18) -0.0029(15) -0.0041(15) -0.0036(16)
N2 0.034(2) 0.026(2) 0.0168(18) 0.0004(15) -0.0064(15) 0.0017(16)
N3 0.0247(19) 0.023(2) 0.030(2) -0.0057(16) -0.0101(16) -0.0011(15)
N4 0.0254(19) 0.031(2) 0.034(2) -0.0160(17) -0.0126(16) 0.0041(16)
N5 0.030(2) 0.0196(19) 0.028(2) -0.0031(15) -0.0115(16) -0.0029(15)
N6 0.030(2) 0.0185(19) 0.028(2) -0.0056(15) -0.0123(16) 0.0025(15)
N7 0.0207(18) 0.026(2) 0.034(2) -0.0097(17) -0.0100(16) 0.0004(15)
N8 0.0189(18) 0.025(2) 0.031(2) -0.0124(16) -0.0107(15) 0.0031(15)
N9 0.0183(18) 0.036(2) 0.0212(19) -0.0070(16) -0.0049(14) 0.0003(15)
N10 0.0218(19) 0.043(2) 0.0188(18) -0.0095(17) -0.0069(15) 0.0052(16)
N11 0.0279(19) 0.0242(19) 0.0168(17) -0.0033(15) -0.0061(14) 0.0022(15)
N12 0.028(2) 0.027(2) 0.0178(18) -0.0020(15) -0.0080(15) 0.0091(16)
N13 0.0193(18) 0.031(2) 0.0246(19) -0.0064(16) -0.0049(15) 0.0018(15)
N14 0.0246(19) 0.037(2) 0.0204(19) -0.0081(16) -0.0035(15) 0.0001(16)
N15 0.031(2) 0.0186(19) 0.0247(19) -0.0037(15) -0.0114(15) 0.0006(15)
N16 0.033(2) 0.0189(19) 0.0238(19) -0.0036(15) -0.0124(16) 0.0002(15)
P1 0.0325(6) 0.0284(6) 0.0167(5) -0.0033(5) -0.0014(5) -0.0054(5)
P2 0.0232(6) 0.0261(6) 0.0230(6) -0.0040(5) -0.0099(4) -0.0021(5)
P3 0.0300(6) 0.0182(6) 0.0250(6) -0.0006(5) -0.0103(5) -0.0032(5)
P4 0.0261(6) 0.0228(6) 0.0265(6) -0.0077(5) -0.0103(5) 0.0001(5)
P5 0.0219(6) 0.0269(6) 0.0192(5) -0.0051(5) -0.0044(4) 0.0026(5)
P6 0.0272(6) 0.0219(6) 0.0172(5) -0.0011(4) -0.0067(4) 0.0014(5)
P7 0.0207(6) 0.0286(6) 0.0284(6) -0.0083(5) -0.0053(5) 0.0001(5)
P8 0.0266(6) 0.0208(6) 0.0235(6) -0.0060(5) -0.0082(5) -0.0013(5)
O1 0.0289(17) 0.0335(19) 0.0334(18) -0.0060(15) 0.0009(14) -0.0047(14)
O2 0.052(2) 0.041(2) 0.0160(16) -0.0053(14) -0.0037(14) -0.0013(16)
O3 0.0287(17) 0.0362(19) 0.0276(17) -0.0007(14) -0.0017(13) -0.0049(14)
O4 0.0280(17) 0.0369(19) 0.0338(18) -0.0088(15) -0.0173(14) -0.0024(14)
O5 0.0319(17) 0.0358(19) 0.0254(17) 0.0014(14) -0.0089(13) -0.0121(14)
O6 0.0415(19) 0.0173(16) 0.0347(18) -0.0003(13) -0.0173(15) 0.0013(13)
O7 0.0265(16) 0.0288(18) 0.0343(18) -0.0054(14) -0.0060(13) -0.0013(13)
O8 0.0350(18) 0.0271(17) 0.0379(19) -0.0141(15) -0.0168(15) 0.0015(14)
O9 0.0333(17) 0.0286(17) 0.0228(16) -0.0008(13) -0.0086(13) -0.0074(14)
O10 0.0258(17) 0.046(2) 0.0251(17) -0.0118(15) -0.0047(13) 0.0103(14)
O11 0.0253(16) 0.0244(16) 0.0249(16) -0.0031(13) -0.0011(12) -0.0016(13)
O12 0.046(2) 0.0267(17) 0.0196(16) -0.0017(13) -0.0106(14) 0.0084(14)
O13 0.0202(16) 0.041(2) 0.0379(19) -0.0143(16) -0.0045(13) 0.0034(14)
O14 0.0318(18) 0.0336(19) 0.0362(19) -0.0066(15) -0.0085(14) -0.0095(14)
O15 0.0366(18) 0.0206(16) 0.0365(18) -0.0092(14) -0.0119(14) -0.0006(13)
O16 0.0233(16) 0.041(2) 0.0261(17) -0.0067(14) -0.0054(13) -0.0035(14)
C1 0.023(2) 0.023(2) 0.021(2) 0.0009(17) -0.0063(17) -0.0078(18)
C2 0.044(3) 0.032(3) 0.022(2) 0.002(2) -0.013(2) -0.001(2)
C3 0.063(4) 0.038(3) 0.030(3) 0.003(2) -0.022(3) 0.017(3)
C4 0.070(4) 0.044(3) 0.036(3) 0.018(3) -0.015(3) -0.018(3)
C5 0.034(3) 0.032(3) 0.048(3) -0.003(2) 0.000(2) -0.010(2)
C6 0.059(4) 0.057(4) 0.064(4) -0.013(3) -0.022(3) -0.021(3)
C7 0.066(4) 0.072(5) 0.061(4) 0.012(3) -0.009(3) -0.037(4)
C8 0.111(8) 0.48(2) 0.023(4) -0.038(8) -0.021(4) -0.088(11)
C9 0.099(7) 0.171(9) 0.064(5) 0.013(6) -0.042(5) -0.044(6)
C10 0.079(6) 0.46(2) 0.020(4) -0.032(7) -0.005(4) -0.059(9)
C11 0.023(2) 0.023(2) 0.020(2) -0.0026(17) -0.0059(17) -0.0054(17)
C12 0.042(3) 0.032(3) 0.049(3) -0.028(2) -0.021(2) 0.006(2)
C13 0.312(14) 0.097(6) 0.051(5) -0.016(4) -0.011(6) -0.146(8)
C14 0.173(9) 0.109(7) 0.062(5) -0.056(5) 0.030(5) -0.075(6)
C15 0.039(3) 0.171(8) 0.050(4) -0.066(5) -0.014(3) -0.013(4)
C16 0.48(2) 0.317(18) 0.257(15) -0.256(15) -0.322(18) 0.332(19)
C17 0.170(8) 0.052(4) 0.042(4) -0.003(3) -0.051(5) 0.011(5)
C18 0.047(3) 0.035(3) 0.036(3) 0.007(2) 0.001(2) -0.015(2)
C19 0.242(12) 0.184(10) 0.079(6) 0.022(6) -0.043(7) -0.186(10)
C20 0.067(4) 0.064(4) 0.033(3) 0.004(3) -0.001(3) -0.024(3)
C21 0.022(2) 0.023(2) 0.025(2) -0.0054(18) -0.0027(17) -0.0051(17)
C22 0.049(3) 0.027(3) 0.047(3) -0.021(2) -0.025(3) 0.008(2)
C23 0.097(5) 0.048(4) 0.047(4) -0.022(3) -0.037(3) 0.024(3)
C24 0.075(5) 0.035(3) 0.105(6) -0.027(4) -0.033(4) -0.009(3)
C25 0.034(3) 0.052(3) 0.036(3) 0.002(2) -0.007(2) -0.022(2)
C26 0.033(3) 0.075(5) 0.060(4) -0.005(3) -0.001(3) -0.010(3)
C27 0.082(5) 0.053(4) 0.100(6) -0.008(4) -0.003(4) -0.040(4)
C28 0.042(3) 0.029(3) 0.044(3) -0.002(2) -0.013(2) 0.007(2)
C29 0.059(6) 0.242(14) 0.60(3) -0.345(19) 0.071(11) -0.031(7)
C30 0.254(13) 0.065(6) 0.196(12) -0.081(7) 0.138(10) -0.057(7)
C31 0.0155(19) 0.022(2) 0.021(2) -0.0039(17) 0.0011(16) -0.0040(16)
C32 0.023(2) 0.035(3) 0.035(3) -0.013(2) -0.0105(19) 0.0025(19)
C33 0.028(3) 0.059(4) 0.075(4) -0.022(3) -0.019(3) -0.001(3)
C34 0.046(3) 0.047(3) 0.067(4) -0.022(3) -0.039(3) 0.022(3)
C35 0.035(3) 0.038(3) 0.048(3) 0.003(3) 0.002(2) -0.007(2)
C36 0.075(5) 0.089(5) 0.038(3) 0.010(3) -0.006(3) -0.033(4)
C37 0.092(6) 0.172(9) 0.084(6) 0.016(6) -0.022(5) -0.092(6)
C38 0.045(3) 0.038(3) 0.036(3) -0.011(2) -0.021(2) 0.001(2)
C39 0.071(5) 0.152(9) 0.126(7) 0.069(6) -0.066(5) -0.040(5)
C40 0.089(7) 0.357(18) 0.041(5) 0.001(8) -0.018(4) 0.027(9)
C41 0.019(2) 0.025(2) 0.024(2) -0.0013(18) -0.0045(17) -0.0081(17)
C42 0.027(2) 0.061(4) 0.025(2) -0.012(2) -0.011(2) 0.010(2)
C43 0.065(5) 0.154(8) 0.076(5) 0.013(5) -0.033(4) 0.055(5)
C44 0.049(5) 0.081(6) 0.346(16) 0.042(8) -0.100(7) -0.020(4)
C45 0.038(3) 0.035(3) 0.035(3) -0.002(2) -0.008(2) -0.014(2)
C46 0.039(3) 0.060(4) 0.075(4) 0.000(3) 0.002(3) -0.019(3)
C47 0.051(3) 0.033(3) 0.074(4) -0.009(3) -0.005(3) -0.010(3)
C48 0.030(3) 0.048(3) 0.042(3) -0.017(3) -0.011(2) 0.013(2)
C49 0.126(8) 0.070(6) 0.225(12) -0.072(7) -0.106(8) 0.042(5)
C50 0.070(5) 0.088(6) 0.139(8) -0.028(6) -0.036(5) 0.005(4)
C51 0.027(2) 0.021(2) 0.015(2) -0.0018(17) -0.0051(16) -0.0070(17)
C52 0.036(3) 0.034(3) 0.022(2) -0.010(2) -0.0043(19) 0.006(2)
C53 0.086(5) 0.052(4) 0.028(3) -0.020(3) -0.010(3) 0.027(3)
C54 0.047(3) 0.073(4) 0.030(3) -0.013(3) 0.007(2) -0.008(3)
C55 0.023(2) 0.029(3) 0.032(3) -0.003(2) 0.0010(19) -0.0041(19)
C56 0.042(3) 0.060(4) 0.038(3) -0.009(3) -0.007(2) -0.019(3)
C57 0.059(4) 0.077(4) 0.032(3) -0.008(3) 0.006(3) -0.038(3)
C58 0.061(4) 0.052(3) 0.026(3) -0.014(2) -0.027(3) 0.023(3)
C59 0.168(12) 0.57(3) 0.221(14) -0.312(19) 0.075(10) -0.204(16)
C60 0.49(2) 0.276(16) 0.036(5) -0.063(8) 0.058(9) -0.261(17)
C61 0.020(2) 0.021(2) 0.025(2) -0.0047(18) 0.0010(17) -0.0058(17)
C62 0.032(3) 0.039(3) 0.025(2) -0.009(2) -0.0004(19) 0.002(2)
C63 0.044(3) 0.055(4) 0.031(3) -0.024(3) -0.008(2) 0.008(3)
C64 0.053(4) 0.064(4) 0.039(3) -0.013(3) 0.013(3) -0.019(3)
C65 0.036(3) 0.068(5) 0.098(5) -0.051(4) -0.006(3) 0.015(3)
C66 0.058(4) 0.052(4) 0.110(6) -0.034(4) -0.008(4) 0.000(3)
C67 0.037(4) 0.095(6) 0.171(9) -0.083(6) -0.011(4) 0.018(4)
C68 0.049(3) 0.041(3) 0.043(3) -0.001(3) -0.004(3) -0.020(3)
C69 0.057(4) 0.039(3) 0.068(4) -0.006(3) -0.010(3) -0.010(3)
C70 0.090(6) 0.068(5) 0.104(6) -0.022(5) 0.046(5) -0.030(4)
C71 0.019(2) 0.016(2) 0.022(2) -0.0003(16) -0.0065(16) -0.0034(16)
C72 0.042(3) 0.024(2) 0.034(3) -0.006(2) -0.023(2) 0.007(2)
C73 0.069(4) 0.040(3) 0.041(3) 0.011(3) -0.022(3) -0.008(3)
C74 0.071(4) 0.036(3) 0.063(4) 0.000(3) -0.052(3) 0.002(3)
C75 0.039(3) 0.025(3) 0.086(5) -0.007(3) -0.010(3) 0.007(2)
C76 0.104(6) 0.090(6) 0.046(4) -0.028(4) -0.018(4) 0.051(4)
C77 0.118(6) 0.090(6) 0.117(7) -0.068(5) -0.085(6) 0.071(5)
C78 0.028(2) 0.042(3) 0.029(3) -0.001(2) -0.001(2) -0.013(2)
C79 0.034(3) 0.060(4) 0.058(4) 0.005(3) 0.003(3) -0.002(3)
C80 0.065(4) 0.064(4) 0.067(4) 0.027(3) -0.017(3) -0.022(3)

loop_
_atom_type_symbol
_atom_type_description
_atom_type_scat_dispersion_real
_atom_type_scat_dispersion_imag
_atom_type_scat_source
C C 0.0033 0.0016 'International Tables Vol C Tables 4.2.6.8 and 6.1.1.4'
H H 0.0000 0.0000 'International Tables Vol C Tables 4.2.6.8 and 6.1.1.4'
N N 0.0061 0.0033 'International Tables Vol C Tables 4.2.6.8 and 6.1.1.4'
O O 0.0106 0.0060 'International Tables Vol C Tables 4.2.6.8 and 6.1.1.4'
P P 0.1023 0.0942 'International Tables Vol C Tables 4.2.6.8 and 6.1.1.4'
S S 0.1246 0.1234 'International Tables Vol C Tables 4.2.6.8 and 6.1.1.4'
Cu Cu 0.3201 1.2651 'International Tables Vol C Tables 4.2.6.8 and 6.1.1.4'

loop_
_geom_angle_atom_site_label_1
_geom_angle_atom_site_label_2
_geom_angle_atom_site_label_3
_geom_angle
S2 Cu1 S1 110.72(4)
S2 Cu1 S13 120.58(4)
S1 Cu1 S13 103.65(4)
S2 Cu1 S3 104.35(4)
S1 Cu1 S3 108.90(4)
S13 Cu1 S3 108.34(4)
S2 Cu1 Cu2 106.46(4)
S1 Cu1 Cu2 58.10(3)
S13 Cu1 Cu2 132.90(3)
S3 Cu1 Cu2 53.40(3)
S2 Cu1 Cu8 117.15(4)
S1 Cu1 Cu8 131.69(3)
S13 Cu1 Cu8 56.74(3)
S3 Cu1 Cu8 53.73(3)
Cu2 Cu1 Cu8 100.81(2)
S4 Cu2 S3 110.55(4)
S4 Cu2 S9 122.05(4)
S3 Cu2 S9 102.98(4)
S4 Cu2 S1 104.83(4)
S3 Cu2 S1 109.18(4)
S9 Cu2 S1 106.85(4)
S4 Cu2 Cu1 106.82(3)
S3 Cu2 Cu1 58.31(3)
S9 Cu2 Cu1 131.05(3)
S1 Cu2 Cu1 53.50(3)
S4 Cu2 Cu3 117.98(4)
S3 Cu2 Cu3 130.95(3)
S9 Cu2 Cu3 56.56(3)
S1 Cu2 Cu3 52.52(3)
Cu1 Cu2 Cu3 99.50(2)
S6 Cu3 S5 109.99(4)
S6 Cu3 S1 121.62(4)
S5 Cu3 S1 105.30(4)
S6 Cu3 S9 103.43(4)
S5 Cu3 S9 110.14(4)
S1 Cu3 S9 106.08(4)
S6 Cu3 Cu5 105.84(3)
S5 Cu3 Cu5 58.66(3)
S1 Cu3 Cu5 132.26(3)
S9 Cu3 Cu5 53.88(3)
S6 Cu3 Cu2 115.88(3)
S5 Cu3 Cu2 133.46(3)
S1 Cu3 Cu2 56.00(3)
S9 Cu3 Cu2 52.28(3)
Cu5 Cu3 Cu2 100.28(2)
S8 Cu4 S7 110.88(4)
S8 Cu4 S5 121.23(4)
S7 Cu4 S5 104.48(4)
S8 Cu4 S11 104.43(4)
S7 Cu4 S11 108.98(4)
S5 Cu4 S11 106.39(4)
S8 Cu4 Cu6 106.74(4)
S7 Cu4 Cu6 58.19(3)
S5 Cu4 Cu6 131.82(3)
S11 Cu4 Cu6 53.39(3)
S8 Cu4 Cu5 117.53(3)
S7 Cu4 Cu5 130.94(3)
S5 Cu4 Cu5 56.13(3)
S11 Cu4 Cu5 52.18(3)
Cu6 Cu4 Cu5 99.14(2)
S10 Cu5 S9 110.41(4)
S10 Cu5 S11 121.79(4)
S9 Cu5 S11 103.63(4)
S10 Cu5 S5 103.66(4)
S9 Cu5 S5 110.31(4)
S11 Cu5 S5 106.85(4)
S10 Cu5 Cu3 106.48(3)
S9 Cu5 Cu3 58.91(3)
S11 Cu5 Cu3 131.58(3)
S5 Cu5 Cu3 53.80(3)
S10 Cu5 Cu4 117.41(3)
S9 Cu5 Cu4 131.65(3)
S11 Cu5 Cu4 56.29(3)
S5 Cu5 Cu4 52.49(3)
Cu3 Cu5 Cu4 99.54(2)
S12 Cu6 S11 110.54(4)
S12 Cu6 S15 122.01(4)
S11 Cu6 S15 102.71(4)
S12 Cu6 S7 103.09(4)
S11 Cu6 S7 109.58(4)
S15 Cu6 S7 108.68(4)
S12 Cu6 Cu4 105.19(3)
S11 Cu6 Cu4 58.45(3)
S15 Cu6 Cu4 132.75(3)
S7 Cu6 Cu4 53.75(3)
S12 Cu6 Cu7 116.90(4)
S11 Cu6 Cu7 132.00(3)
S15 Cu6 Cu7 57.42(3)
S7 Cu6 Cu7 53.51(3)
Cu4 Cu6 Cu7 100.96(2)
S14 Cu7 S13 111.04(4)
S14 Cu7 S7 121.27(4)
S13 Cu7 S7 104.59(4)
S14 Cu7 S15 103.69(4)
S13 Cu7 S15 107.27(4)
S7 Cu7 S15 108.33(4)
S14 Cu7 Cu8 105.80(4)
S13 Cu7 Cu8 57.18(3)
S7 Cu7 Cu8 132.80(3)
S15 Cu7 Cu8 52.65(3)
S14 Cu7 Cu6 116.74(4)
S13 Cu7 Cu6 131.35(3)
S7 Cu7 Cu6 57.12(3)
S15 Cu7 Cu6 53.43(3)
Cu8 Cu7 Cu6 100.06(2)
S16 Cu8 S15 110.93(4)
S16 Cu8 S3 119.92(4)
S15 Cu8 S3 103.30(4)
S16 Cu8 S13 106.02(4)
S15 Cu8 S13 107.76(4)
S3 Cu8 S13 108.42(4)
S16 Cu8 Cu7 108.01(3)
S15 Cu8 Cu7 57.71(3)
S3 Cu8 Cu7 132.04(3)
S13 Cu8 Cu7 52.64(3)
S16 Cu8 Cu1 118.30(4)
S15 Cu8 Cu1 130.38(3)
S3 Cu8 Cu1 56.98(3)
S13 Cu8 Cu1 53.57(3)
Cu7 Cu8 Cu1 99.65(2)
C1 S1 Cu1 108.11(14)
C1 S1 Cu3 110.90(15)
Cu1 S1 Cu3 127.70(5)
C1 S1 Cu2 100.31(13)
Cu1 S1 Cu2 68.40(3)
Cu3 S1 Cu2 71.48(3)
P1 S2 Cu1 93.36(5)
C11 S3 Cu2 106.89(14)
C11 S3 Cu8 111.76(14)
Cu2 S3 Cu8 126.49(5)
C11 S3 Cu1 100.77(14)
Cu2 S3 Cu1 68.29(3)
Cu8 S3 Cu1 69.29(3)
P2 S4 Cu2 93.39(5)
C21 S5 Cu3 107.95(14)
C21 S5 Cu4 111.56(14)
Cu3 S5 Cu4 126.63(5)
C21 S5 Cu5 100.13(14)
Cu3 S5 Cu5 67.54(3)
Cu4 S5 Cu5 71.38(3)
P3 S6 Cu3 93.35(5)
C31 S7 Cu4 106.39(13)
C31 S7 Cu7 111.37(14)
Cu4 S7 Cu7 126.41(5)
C31 S7 Cu6 99.48(13)
Cu4 S7 Cu6 68.06(3)
Cu7 S7 Cu6 69.36(3)
P4 S8 Cu4 92.33(5)
C41 S9 Cu5 106.08(14)
C41 S9 Cu2 110.72(14)
Cu5 S9 Cu2 127.67(5)
C41 S9 Cu3 99.30(14)
Cu5 S9 Cu3 67.21(3)
Cu2 S9 Cu3 71.16(3)
P5 S10 Cu5 93.65(5)
C51 S11 Cu6 108.16(14)
C51 S11 Cu5 110.97(14)
Cu6 S11 Cu5 127.61(5)
C51 S11 Cu4 100.63(13)
Cu6 S11 Cu4 68.15(3)
Cu5 S11 Cu4 71.52(3)
P6 S12 Cu6 93.12(5)
C61 S13 Cu7 108.41(14)
C61 S13 Cu1 111.25(14)
Cu7 S13 Cu1 127.65(5)
C61 S13 Cu8 101.32(14)
Cu7 S13 Cu8 70.19(3)
Cu1 S13 Cu8 69.69(3)
P7 S14 Cu7 93.20(6)
C71 S15 Cu8 106.42(14)
C71 S15 Cu6 111.10(13)
Cu8 S15 Cu6 127.71(5)
C71 S15 Cu7 99.88(13)
Cu8 S15 Cu7 69.63(3)
Cu6 S15 Cu7 69.15(3)
P8 S16 Cu8 92.56(5)
C1 N1 P1 130.7(3)
C1 N2 C2 124.2(4)
C11 N3 P2 132.2(3)
C11 N4 C12 125.0(4)
C21 N5 P3 130.6(3)
C21 N6 C22 124.6(4)
C31 N7 P4 131.6(3)
C31 N8 C32 123.4(3)
C41 N9 P5 131.9(3)
C41 N10 C42 123.6(4)
C51 N11 P6 131.2(3)
C51 N12 C52 124.0(3)
C61 N13 P7 131.6(3)
C61 N14 C62 124.0(4)
C71 N15 P8 131.7(3)
C71 N16 C72 124.1(3)
O2 P1 O1 101.32(17)
O2 P1 N1 105.06(18)
O1 P1 N1 110.46(18)
O2 P1 S2 109.44(14)
O1 P1 S2 108.12(13)
N1 P1 S2 120.69(14)
O3 P2 O4 101.10(17)
O3 P2 N3 112.52(18)
O4 P2 N3 104.50(18)
O3 P2 S4 108.51(13)
O4 P2 S4 110.10(13)
N3 P2 S4 118.61(14)
O5 P3 O6 101.68(17)
O5 P3 N5 111.94(18)
O6 P3 N5 104.06(17)
O5 P3 S6 107.79(13)
O6 P3 S6 109.93(13)
N5 P3 S6 119.87(14)
O7 P4 O8 101.34(17)
O7 P4 N7 112.48(18)
O8 P4 N7 103.63(17)
O7 P4 S8 107.84(12)
O8 P4 S8 110.69(13)
N7 P4 S8 119.32(14)
O9 P5 O10 101.63(17)
O9 P5 N9 112.57(18)
O10 P5 N9 103.71(17)
O9 P5 S10 107.90(12)
O10 P5 S10 110.45(14)
N9 P5 S10 119.12(14)
O11 P6 O12 102.66(17)
O11 P6 N11 110.92(18)
O12 P6 N11 103.99(17)
O11 P6 S12 107.32(12)
O12 P6 S12 109.93(13)
N11 P6 S12 120.56(14)
O14 P7 O13 102.87(17)
O14 P7 N13 110.87(19)
O13 P7 N13 103.96(18)
O14 P7 S14 107.89(13)
O13 P7 S14 109.39(14)
N13 P7 S14 120.42(14)
O16 P8 O15 100.61(17)
O16 P8 N15 112.17(18)
O15 P8 N15 104.86(17)
O16 P8 S16 108.98(13)
O15 P8 S16 110.07(13)
N15 P8 S16 118.56(14)
C5 O1 P1 122.2(3)
C8 O2 P1 126.6(3)
C18 O3 P2 124.1(3)
C15 O4 P2 122.4(3)
C25 O5 P3 123.9(3)
C28 O6 P3 122.6(3)
C35 O7 P4 123.5(3)
C38 O8 P4 121.2(3)
C45 O9 P5 123.6(3)
C48 O10 P5 121.1(3)
C55 O11 P6 123.2(3)
C58 O12 P6 123.9(3)
C65 O13 P7 123.9(3)
C68 O14 P7 123.4(3)
C75 O15 P8 121.3(3)
C78 O16 P8 123.9(3)
N1 C1 N2 118.8(4)
N1 C1 S1 126.3(3)
N2 C1 S1 114.8(3)
N2 C2 C3 108.2(4)
N2 C2 C4 109.5(4)
C3 C2 C4 111.9(4)
O1 C5 C6 106.3(4)
O1 C5 C7 108.9(4)
C6 C5 C7 114.1(5)
O2 C8 C9 119.8(6)
O2 C8 C10 104.2(4)
C9 C8 C10 114.6(7)
N3 C11 N4 118.7(4)
N3 C11 S3 125.6(3)
N4 C11 S3 115.6(3)
C13 C12 N4 109.4(4)
C13 C12 C14 109.8(6)
N4 C12 C14 109.4(5)
O4 C15 C17 109.6(5)
O4 C15 C16 108.9(9)
C17 C15 C16 108.4(6)
O3 C18 C20 106.6(4)
O3 C18 C19 108.0(5)
C20 C18 C19 111.8(6)
N5 C21 N6 118.7(4)
N5 C21 S5 126.0(3)
N6 C21 S5 115.2(3)
N6 C22 C24 110.5(4)
N6 C22 C23 108.1(4)
C24 C22 C23 113.6(5)
O5 C25 C26 106.0(4)
O5 C25 C27 107.9(4)
C26 C25 C27 114.2(5)
C29 C28 C30 113.0(8)
C29 C28 O6 113.2(6)
C30 C28 O6 108.5(5)
N7 C31 N8 118.9(4)
N7 C31 S7 125.2(3)
N8 C31 S7 115.8(3)
N8 C32 C33 110.4(4)
N8 C32 C34 108.0(4)
C33 C32 C34 112.1(4)
O7 C35 C37 107.8(5)
O7 C35 C36 106.8(4)
C37 C35 C36 113.1(5)
C39 C38 C40 110.2(7)
C39 C38 O8 108.6(5)
C40 C38 O8 106.5(5)
N9 C41 N10 117.9(4)
N9 C41 S9 125.9(3)
N10 C41 S9 116.1(3)
C44 C42 N10 110.5(5)
C44 C42 C43 113.8(7)
N10 C42 C43 108.7(4)
O9 C45 C47 106.7(4)
O9 C45 C46 108.2(4)
C47 C45 C46 113.8(5)
C50 C48 O10 111.5(5)
C50 C48 C49 112.3(6)
O10 C48 C49 105.3(5)
N11 C51 N12 118.3(4)
N11 C51 S11 125.9(3)
N12 C51 S11 115.6(3)
N12 C52 C54 111.3(4)
N12 C52 C53 107.6(4)
C54 C52 C53 111.1(4)
O11 C55 C56 106.4(4)
O11 C55 C57 108.5(4)
C56 C55 C57 113.3(4)
C59 C58 C60 108.9(10)
C59 C58 O12 112.4(6)
C60 C58 O12 106.3(6)
N13 C61 N14 118.7(4)
N13 C61 S13 126.0(3)
N14 C61 S13 115.3(3)
N14 C62 C64 109.9(4)
N14 C62 C63 107.6(4)
C64 C62 C63 111.5(4)
O13 C65 C66 116.8(5)
O13 C65 C67 104.3(5)
C66 C65 C67 111.8(6)
O14 C68 C70 110.0(5)
O14 C68 C69 105.5(4)
C70 C68 C69 114.3(5)
N15 C71 N16 118.8(4)
N15 C71 S15 125.6(3)
N16 C71 S15 115.5(3)
N16 C72 C74 108.8(4)
N16 C72 C73 110.7(4)
C74 C72 C73 111.5(4)
O15 C75 C76 107.1(5)
O15 C75 C77 107.1(5)
C76 C75 C77 111.6(5)
O16 C78 C80 112.0(4)
O16 C78 C79 106.3(4)
C80 C78 C79 113.5(4)

loop_
_geom_bond_atom_site_label_1
_geom_bond_atom_site_label_2
_geom_bond_distance
Cu1 S2 2.2958(12)
Cu1 S1 2.3268(12)
Cu1 S13 2.3590(11)
Cu1 S3 2.4648(11)
Cu1 Cu2 2.6914(8)
Cu1 Cu8 2.7496(8)
Cu2 S4 2.3002(11)
Cu2 S3 2.3256(11)
Cu2 S9 2.3495(11)
Cu2 S1 2.4576(11)
Cu2 Cu3 2.8112(8)
Cu3 S6 2.3033(12)
Cu3 S5 2.3302(11)
Cu3 S1 2.3526(11)
Cu3 S9 2.4785(11)
Cu3 Cu5 2.6684(8)
Cu4 S8 2.3030(12)
Cu4 S7 2.3377(11)
Cu4 S5 2.3560(11)
Cu4 S11 2.4688(11)
Cu4 Cu6 2.6889(8)
Cu4 Cu5 2.8147(8)
Cu5 S10 2.2966(12)
Cu5 S9 2.3381(11)
Cu5 S11 2.3443(11)
Cu5 S5 2.4661(11)
Cu6 S12 2.2988(11)
Cu6 S11 2.3255(11)
Cu6 S15 2.3591(11)
Cu6 S7 2.4634(11)
Cu6 Cu7 2.7449(8)
Cu7 S14 2.2967(12)
Cu7 S13 2.3189(11)
Cu7 S7 2.3581(11)
Cu7 S15 2.4751(11)
Cu7 Cu8 2.7447(7)
Cu8 S16 2.3039(12)
Cu8 S15 2.3276(11)
Cu8 S3 2.3700(11)
Cu8 S13 2.4517(11)
S1 C1 1.769(4)
S2 P1 1.9709(16)
S3 C11 1.771(4)
S4 P2 1.9786(16)
S5 C21 1.776(4)
S6 P3 1.9713(15)
S7 C31 1.779(4)
S8 P4 1.9737(16)
S9 C41 1.765(4)
S10 P5 1.9720(16)
S11 C51 1.772(4)
S12 P6 1.9701(15)
S13 C61 1.773(4)
S14 P7 1.9735(16)
S15 C71 1.774(4)
S16 P8 1.9799(16)
N1 C1 1.311(5)
N1 P1 1.594(4)
N2 C1 1.330(5)
N2 C2 1.465(5)
N3 C11 1.315(5)
N3 P2 1.594(4)
N4 C11 1.322(5)
N4 C12 1.469(5)
N5 C21 1.306(5)
N5 P3 1.599(4)
N6 C21 1.328(5)
N6 C22 1.471(5)
N7 C31 1.311(5)
N7 P4 1.593(4)
N8 C31 1.328(5)
N8 C32 1.470(5)
N9 C41 1.307(5)
N9 P5 1.594(3)
N10 C41 1.333(5)
N10 C42 1.464(5)
N11 C51 1.308(5)
N11 P6 1.595(3)
N12 C51 1.331(5)
N12 C52 1.460(5)
N13 C61 1.312(5)
N13 P7 1.604(4)
N14 C61 1.320(5)
N14 C62 1.473(5)
N15 C71 1.307(5)
N15 P8 1.594(3)
N16 C71 1.324(5)
N16 C72 1.462(5)
P1 O2 1.575(3)
P1 O1 1.590(3)
P2 O3 1.574(3)
P2 O4 1.587(3)
P3 O5 1.581(3)
P3 O6 1.584(3)
P4 O7 1.577(3)
P4 O8 1.586(3)
P5 O9 1.579(3)
P5 O10 1.581(3)
P6 O11 1.581(3)
P6 O12 1.584(3)
P7 O14 1.584(3)
P7 O13 1.586(3)
P8 O16 1.576(3)
P8 O15 1.583(3)
O1 C5 1.464(5)
O2 C8 1.4508(10)
O3 C18 1.460(5)
O4 C15 1.428(6)
O5 C25 1.468(5)
O6 C28 1.457(6)
O7 C35 1.457(6)
O8 C38 1.459(5)
O9 C45 1.465(5)
O10 C48 1.452(6)
O11 C55 1.457(5)
O12 C58 1.452(6)
O13 C65 1.428(6)
O14 C68 1.457(6)
O15 C75 1.455(6)
O16 C78 1.453(5)
C2 C3 1.524(7)
C2 C4 1.524(7)
C5 C6 1.506(7)
C5 C7 1.520(7)
C8 C9 1.5085(10)
C8 C10 1.5108(10)
C12 C13 1.470(9)
C12 C14 1.475(9)
C15 C17 1.439(9)
C15 C16 1.449(14)
C18 C20 1.478(7)
C18 C19 1.494(9)
C22 C24 1.498(8)
C22 C23 1.525(7)
C25 C26 1.494(8)
C25 C27 1.496(8)
C28 C29 1.389(10)
C28 C30 1.424(9)
C32 C33 1.511(7)
C32 C34 1.520(7)
C35 C37 1.493(9)
C35 C36 1.498(8)
C38 C39 1.438(8)
C38 C40 1.459(10)
C42 C44 1.446(9)
C42 C43 1.486(8)
C45 C47 1.498(7)
C45 C46 1.507(7)
C48 C50 1.430(8)
C48 C49 1.490(9)
C52 C54 1.499(7)
C52 C53 1.522(7)
C55 C56 1.487(7)
C55 C57 1.512(7)
C58 C59 1.370(11)
C58 C60 1.415(11)
C62 C64 1.512(7)
C62 C63 1.525(6)
C65 C66 1.437(9)
C65 C67 1.532(8)
C68 C70 1.501(8)
C68 C69 1.507(8)
C72 C74 1.521(6)
C72 C73 1.520(7)
C75 C76 1.482(8)
C75 C77 1.515(9)
C78 C80 1.480(7)
C78 C79 1.502(7)
